data_2014236
loop_
_publ_author_name
'Lynch, Daniel E.'
'McClenaghan, Ian'

_publ_section_title
;
 Ethyl 2-amino-4-<i>tert</i>-butyl-1,3-thiazole-5-carboxylate and
 6-methylimidazo[2,1-<i>b</i>]thiazole--2-amino-1,3-thiazole (1/1)
;
_journal_issue 8
_journal_name_full 'Acta Crystallographica Section C'
_journal_page_first o592
_journal_page_last o594
_journal_paper_doi 10.1107/S0108270104015471
_journal_volume 60
_journal_year 2004
_chemical_formula_iupac 'C10 H16 N2 O2 S'
_chemical_formula_moiety 'C10 H16 N2 O2 S'
_chemical_formula_sum 'C10 H16 N2 O2 S'
_chemical_formula_weight 228.31
_chemical_name_systematic
;
Ethyl 2-amino-4-tert-butyl-1,3-thiazole-5-carboxylate
;
_space_group_IT_number 14
_symmetry_cell_setting monoclinic
_symmetry_space_group_name_Hall '-P 2yn'
_symmetry_space_group_name_H-M 'P 1 21/n 1'
_atom_sites_solution_hydrogens geom
_atom_sites_solution_primary direct
_atom_sites_solution_secondary difmap
_audit_creation_method SHELXL97
_cell_angle_alpha 90.00
_cell_angle_beta 92.977(4)
_cell_angle_gamma 90.00
_cell_formula_units_Z 4
_cell_length_a 10.6248(8)
_cell_length_b 8.6055(5)
_cell_length_c 13.0135(9)
_cell_measurement_reflns_used 3289
_cell_measurement_temperature 120(2)
_cell_measurement_theta_max 27.48
_cell_measurement_theta_min 2.91
_cell_volume 1188.24(14)
_computing_cell_refinement 'DENZO and COLLECT'
_computing_data_collection 'DENZO (Otwinowski & Minor, 1997) and COLLECT (Nonius, 1998)'
_computing_data_reduction 'DENZO, SCALEPACK (Otwinowski & Minor, 1997) and COLLECT'
_computing_molecular_graphics 'PLUTON94 (Spek, 1994) and PLATON97 (Spek, 1997)'
_computing_publication_material SHELXL97
_computing_structure_refinement 'SHELXL97 (Sheldrick, 1997)'
_computing_structure_solution 'SHELXS97 (Sheldrick, 1997)'
_diffrn_ambient_temperature 120(2)
_diffrn_detector_area_resol_mean 9.091
_diffrn_measured_fraction_theta_full 0.985
_diffrn_measured_fraction_theta_max 0.985
_diffrn_measurement_device_type 'Bruker-Nonius KappaCCD area-detector'
_diffrn_measurement_method '\f and \w'
_diffrn_radiation_monochromator graphite
_diffrn_radiation_source 'Bruker Nonius FR591 rotating anode'
_diffrn_radiation_type MoK\a
_diffrn_radiation_wavelength 0.71073
_diffrn_reflns_av_R_equivalents 0.0816
_diffrn_reflns_av_sigmaI/netI 0.0544
_diffrn_reflns_limit_h_max 12
_diffrn_reflns_limit_h_min -12
_diffrn_reflns_limit_k_max 10
_diffrn_reflns_limit_k_min -10
_diffrn_reflns_limit_l_max 15
_diffrn_reflns_limit_l_min -15
_diffrn_reflns_number 9227
_diffrn_reflns_theta_full 25.00
_diffrn_reflns_theta_max 25.00
_diffrn_reflns_theta_min 3.05
_diffrn_standards_decay_% 0
_diffrn_standards_number 0
_exptl_absorpt_coefficient_mu 0.256
_exptl_absorpt_correction_T_max 0.977
_exptl_absorpt_correction_T_min 0.913
_exptl_absorpt_correction_type multi-scan
_exptl_absorpt_process_details '(SORTAV; Blessing, 1995)'
_exptl_crystal_colour colourless
_exptl_crystal_density_diffrn 1.276
_exptl_crystal_density_meas ?
_exptl_crystal_density_method 'not measured'
_exptl_crystal_description prism
_exptl_crystal_F_000 488
_exptl_crystal_size_max 0.42
_exptl_crystal_size_mid 0.32
_exptl_crystal_size_min 0.08
_refine_diff_density_max 0.198
_refine_diff_density_min -0.338
_refine_ls_extinction_method none
_refine_ls_goodness_of_fit_ref 1.076
_refine_ls_hydrogen_treatment constr
_refine_ls_matrix_type full
_refine_ls_number_parameters 140
_refine_ls_number_reflns 2093
_refine_ls_number_restraints 0
_refine_ls_restrained_S_all 1.076
_refine_ls_R_factor_all 0.0568
_refine_ls_R_factor_gt 0.0410
_refine_ls_shift/su_max 0.000
_refine_ls_shift/su_mean 0.000
_refine_ls_structure_factor_coef Fsqd
_refine_ls_weighting_details 'w = 1/[\s^2^(Fo^2^)+(0.0601P)^2^+0.0328P] where P=(Fo^2^+2Fc^2^)/3'
_refine_ls_weighting_scheme calc
_refine_ls_wR_factor_gt 0.0986
_refine_ls_wR_factor_ref 0.1063
_reflns_number_gt 1668
_reflns_number_total 2093
_reflns_threshold_expression I>2\s(I)
_cod_data_source_file sk1738.cif
_cod_data_source_block I
_cod_depositor_comments
;
The following automatic conversions were performed:
'_symmetry_cell_setting' value 'Monoclinic' changed to 'monoclinic'
according to '/home/saulius/struct/CIF-dictionaries/cif_core.dic'
dictionary named 'cif_core.dic' version 2.4.1 from 2010-06-29.

Automatic conversion script
Id: cif_fix_enum 1527 2010-12-29 10:47:43Z saulius 

The following automatic conversions were performed:

'_symmetry_cell_setting' value 'Monoclinic' changed to 'monoclinic'
according to /home/saulius/struct/CIF-dictionaries/cif_core.dic
dictionary named 'cif_core.dic' version 2.4.1 from 2010-06-29.

Automatic conversion script
Id: cif_fix_values 1715 2011-07-08 13:25:40Z adriana 

The following automatic conversions were performed:

'_exptl_crystal_density_meas' value 'not measured' was changed to '?'
- the value is perceived as not measured.

Automatic conversion script
Id: cif_fix_values 3008 2015-01-20 13:52:24Z robertas 
;
_cod_original_sg_symbol_H-M 'P 21/n'
_cod_database_code 2014236
_cod_database_fobs_code 2014236

loop_
_symmetry_equiv_pos_as_xyz
'x, y, z'
'-x+1/2, y+1/2, -z+1/2'
'-x, -y, -z'
'x-1/2, -y-1/2, z-1/2'

loop_
_atom_site_label
_atom_site_fract_x
_atom_site_fract_y
_atom_site_fract_z
_atom_site_U_iso_or_equiv
_atom_site_adp_type
_atom_site_calc_flag
_atom_site_refinement_flags
_atom_site_occupancy
_atom_site_disorder_assembly
_atom_site_disorder_group
_atom_site_type_symbol
S1 0.73102(5) 0.23587(6) 0.65724(3) 0.02690(19) Uani d . 1 . . S
C2 0.62597(18) 0.3504(2) 0.58627(14) 0.0256(5) Uani d . 1 . . C
N21 0.57163(16) 0.47329(19) 0.62767(12) 0.0318(4) Uani d . 1 . . N
H21 0.5186 0.5309 0.5900 0.040 Uiso calc R 1 . . H
H22 0.5887 0.4969 0.6927 0.040 Uiso calc R 1 . . H
N3 0.60506(15) 0.30740(18) 0.48900(11) 0.0242(4) Uani d . 1 . . N
C4 0.67079(18) 0.1747(2) 0.46746(14) 0.0233(4) Uani d . 1 . . C
C41 0.64797(18) 0.1044(2) 0.35997(14) 0.0260(5) Uani d . 1 . . C
C42 0.5490(2) 0.1988(3) 0.29758(15) 0.0366(5) Uani d . 1 . . C
H41 0.4713 0.2036 0.3348 0.046 Uiso calc R 1 . . H
H42 0.5316 0.1491 0.2306 0.046 Uiso calc R 1 . . H
H43 0.5807 0.3043 0.2873 0.046 Uiso calc R 1 . . H
C43 0.7696(2) 0.1048(2) 0.30173(15) 0.0326(5) Uani d . 1 . . C
H44 0.8007 0.2116 0.2964 0.041 Uiso calc R 1 . . H
H45 0.7526 0.0622 0.2326 0.041 Uiso calc R 1 . . H
H46 0.8333 0.0411 0.3389 0.041 Uiso calc R 1 . . H
C44 0.5958(2) -0.0610(2) 0.37003(15) 0.0306(5) Uani d . 1 . . C
H47 0.6590 -0.1266 0.4064 0.038 Uiso calc R 1 . . H
H48 0.5759 -0.1039 0.3013 0.038 Uiso calc R 1 . . H
H49 0.5191 -0.0581 0.4088 0.038 Uiso calc R 1 . . H
C5 0.74610(18) 0.1188(2) 0.54923(14) 0.0249(4) Uani d . 1 . . C
C51 0.83058(18) -0.0117(2) 0.56901(14) 0.0261(5) Uani d . 1 . . C
O51 0.87845(14) -0.03732(17) 0.65452(10) 0.0345(4) Uani d . 1 . . O
O52 0.85479(13) -0.09931(15) 0.48804(9) 0.0288(3) Uani d . 1 . . O
C53 0.9321(2) -0.2367(2) 0.50785(16) 0.0312(5) Uani d . 1 . . C
H51 0.9964 -0.2144 0.5637 0.039 Uiso calc R 1 . . H
H52 0.9764 -0.2640 0.4452 0.039 Uiso calc R 1 . . H
C54 0.8522(3) -0.3706(2) 0.5382(2) 0.0484(6) Uani d . 1 . . C
H53 0.8094 -0.3440 0.6008 0.060 Uiso calc R 1 . . H
H54 0.9055 -0.4621 0.5512 0.060 Uiso calc R 1 . . H
H55 0.7893 -0.3933 0.4825 0.060 Uiso calc R 1 . . H

loop_
_atom_site_aniso_label
_atom_site_aniso_U_11
_atom_site_aniso_U_22
_atom_site_aniso_U_33
_atom_site_aniso_U_12
_atom_site_aniso_U_13
_atom_site_aniso_U_23
S1 0.0291(3) 0.0302(3) 0.0211(3) 0.0021(2) -0.0018(2) -0.0009(2)
C2 0.0268(11) 0.0267(10) 0.0232(10) -0.0036(8) -0.0002(8) 0.0000(8)
N21 0.0404(11) 0.0325(9) 0.0220(8) 0.0094(8) -0.0049(7) -0.0022(8)
N3 0.0277(9) 0.0246(8) 0.0203(8) -0.0001(7) -0.0004(7) -0.0006(7)
C4 0.0235(10) 0.0247(10) 0.0219(9) -0.0045(8) 0.0031(8) 0.0015(8)
C41 0.0264(11) 0.0305(11) 0.0213(9) 0.0015(8) 0.0012(8) 0.0005(8)
C42 0.0438(14) 0.0413(12) 0.0237(10) 0.0090(10) -0.0068(9) -0.0071(9)
C43 0.0385(13) 0.0374(12) 0.0225(10) 0.0001(10) 0.0071(9) 0.0011(9)
C44 0.0306(12) 0.0337(11) 0.0276(10) -0.0024(9) 0.0029(9) -0.0067(9)
C5 0.0272(11) 0.0270(10) 0.0208(9) -0.0024(8) 0.0030(8) 0.0006(8)
C51 0.0255(11) 0.0292(11) 0.0239(10) -0.0035(8) 0.0039(8) 0.0021(9)
O51 0.0395(9) 0.0393(9) 0.0241(7) 0.0101(7) -0.0042(6) 0.0016(6)
O52 0.0315(8) 0.0315(8) 0.0233(7) 0.0067(6) 0.0017(6) -0.0011(6)
C53 0.0293(12) 0.0332(11) 0.0315(11) 0.0087(9) 0.0046(9) 0.0010(9)
C54 0.0551(16) 0.0331(12) 0.0583(15) 0.0020(11) 0.0163(13) 0.0017(12)

loop_
_atom_type_symbol
_atom_type_description
_atom_type_scat_dispersion_real
_atom_type_scat_dispersion_imag
_atom_type_scat_source
C C 0.0033 0.0016 'International Tables Vol C Tables 4.2.6.8 and 6.1.1.4'
H H 0.0000 0.0000 'International Tables Vol C Tables 4.2.6.8 and 6.1.1.4'
N N 0.0061 0.0033 'International Tables Vol C Tables 4.2.6.8 and 6.1.1.4'
O O 0.0106 0.0060 'International Tables Vol C Tables 4.2.6.8 and 6.1.1.4'
S S 0.1246 0.1234 'International Tables Vol C Tables 4.2.6.8 and 6.1.1.4'

loop_
_geom_angle_atom_site_label_1
_geom_angle_atom_site_label_2
_geom_angle_atom_site_label_3
_geom_angle
C2 S1 C5 88.99(9)
N3 C2 N21 123.57(17)
N3 C2 S1 115.09(14)
N21 C2 S1 121.34(14)
C2 N21 H21 120.0
C2 N21 H22 120.0
H21 N21 H22 120.0
C2 N3 C4 111.38(15)
N3 C4 C5 114.28(16)
N3 C4 C41 117.14(15)
C5 C4 C41 128.52(17)
C42 C41 C4 110.29(16)
C42 C41 C43 108.08(16)
C4 C41 C43 110.68(16)
C42 C41 C44 107.26(17)
C4 C41 C44 109.21(15)
C43 C41 C44 111.25(16)
C41 C42 H41 109.5
C41 C42 H42 109.5
H41 C42 H42 109.5
C41 C42 H43 109.5
H41 C42 H43 109.5
H42 C42 H43 109.5
C41 C43 H44 109.5
C41 C43 H45 109.5
H44 C43 H45 109.5
C41 C43 H46 109.5
H44 C43 H46 109.5
H45 C43 H46 109.5
C41 C44 H47 109.5
C41 C44 H48 109.5
H47 C44 H48 109.5
C41 C44 H49 109.5
H47 C44 H49 109.5
H48 C44 H49 109.5
C4 C5 C51 137.07(18)
C4 C5 S1 110.22(14)
C51 C5 S1 112.69(13)
O51 C51 O52 122.07(17)
O51 C51 C5 121.76(18)
O52 C51 C5 116.15(16)
C51 O52 C53 116.77(14)
O52 C53 C54 110.44(17)
O52 C53 H51 109.6
C54 C53 H51 109.6
O52 C53 H52 109.6
C54 C53 H52 109.6
H51 C53 H52 108.1
C53 C54 H53 109.5
C53 C54 H54 109.5
H53 C54 H54 109.5
C53 C54 H55 109.5
H53 C54 H55 109.5
H54 C54 H55 109.5

loop_
_geom_bond_atom_site_label_1
_geom_bond_atom_site_label_2
_geom_bond_site_symmetry_2
_geom_bond_distance
_geom_bond_publ_flag
S1 C2 . 1.7214(19) ?
S1 C5 . 1.7434(18) ?
C2 N3 . 1.327(2) ?
C2 N21 . 1.332(2) ?
N21 H21 . 0.88 ?
N21 H22 . 0.88 ?
N3 C4 . 1.375(2) ?
C4 C5 . 1.384(3) ?
C4 C41 . 1.532(2) ?
C41 C42 . 1.529(3) ?
C41 C43 . 1.532(3) ?
C41 C44 . 1.535(3) ?
C42 H41 . 0.98 ?
C42 H42 . 0.98 ?
C42 H43 . 0.98 ?
C43 H44 . 0.98 ?
C43 H45 . 0.98 ?
C43 H46 . 0.98 ?
C44 H47 . 0.98 ?
C44 H48 . 0.98 ?
C44 H49 . 0.98 ?
C5 C51 . 1.452(3) ?
C51 O51 . 1.219(2) ?
C51 O52 . 1.332(2) ?
O52 C53 . 1.455(2) ?
C53 C54 . 1.496(3) ?
C53 H51 . 0.99 ?
C53 H52 . 0.99 ?
C54 H53 . 0.98 ?
C54 H54 . 0.98 ?
C54 H55 . 0.98 ?

loop_
_geom_hbond_atom_site_label_D
_geom_hbond_atom_site_label_H
_geom_hbond_atom_site_label_A
_geom_hbond_site_symmetry_A
_geom_hbond_distance_DH
_geom_hbond_distance_HA
_geom_hbond_distance_DA
_geom_hbond_angle_DHA
_geom_hbond_publ_flag
N21 H21 N3 3_666 0.88 2.14 3.016(2) 173 yes
N21 H22 O51 2_656 0.88 2.02 2.858(2) 158 yes

loop_
_geom_torsion_atom_site_label_1
_geom_torsion_atom_site_label_2
_geom_torsion_atom_site_label_3
_geom_torsion_atom_site_label_4
_geom_torsion
C5 S1 C2 N3 -1.16(16)
C5 S1 C2 N21 179.29(17)
N21 C2 N3 C4 -178.48(18)
S1 C2 N3 C4 2.0(2)
C2 N3 C4 C5 -2.0(2)
C2 N3 C4 C41 175.51(16)
N3 C4 C41 C42 -1.8(2)
C5 C4 C41 C42 175.29(19)
N3 C4 C41 C43 117.77(19)
C5 C4 C41 C43 -65.2(3)
N3 C4 C41 C44 -119.42(18)
C5 C4 C41 C44 57.7(3)
N3 C4 C5 C51 179.2(2)
C41 C4 C5 C51 2.1(4)
N3 C4 C5 S1 1.1(2)
C41 C4 C5 S1 -176.03(16)
C2 S1 C5 C4 0.00(15)
C2 S1 C5 C51 -178.60(15)
C4 C5 C51 O51 -174.3(2)
S1 C5 C51 O51 3.8(2)
C4 C5 C51 O52 7.1(3)
S1 C5 C51 O52 -174.81(13)
O51 C51 O52 C53 5.6(3)
C5 C51 O52 C53 -175.82(16)
C51 O52 C53 C54 85.5(2)

loop_
_cod_related_entry_id
_cod_related_entry_database
_cod_related_entry_code
1 ChemSpider 720168
